data_7251145
loop_
_publ_author_name
'Halder, Tapas'
'Hore, Ratul'
'Das, Susanta'
'Sett, Subhadip'
'Maity, Joykrishna'

_publ_section_title
;
 Acid-catalysed rearrangement of acyl groups: synthesis of &#x3b2;-d-gluco
 aminocyclopentitols and carbanucleoside derivatives.
;
_journal_issue 48
_journal_name_full 'RSC advances'
_journal_page_first 40390
_journal_page_last 40399
_journal_paper_doi 10.1039/d5ra05811b
_journal_volume 15
_journal_year 2025
_chemical_absolute_configuration rmad
_chemical_formula_moiety 'C15 H19 N O5, H2 O'
_chemical_formula_sum 'C15 H21 N O6'
_chemical_formula_weight 311.33
_space_group_crystal_system monoclinic
_space_group_IT_number 4
_space_group_name_Hall 'P 2yb'
_space_group_name_H-M_alt 'P 1 21 1'
_atom_sites_solution_hydrogens mixed
_atom_sites_solution_primary iterative
_audit_creation_date 2025-04-18
_audit_creation_method
;
Olex2 1.5
(compiled 2025.04.05 svn.rf049d14d for OlexSys, GUI svn.r7205)
;
_audit_update_record
;
2025-04-21 deposited with the CCDC.	2025-10-07 downloaded from the CCDC.
;
_cell_angle_alpha 90
_cell_angle_beta 94.408(10)
_cell_angle_gamma 90
_cell_formula_units_Z 2
_cell_length_a 5.1486(11)
_cell_length_b 11.036(2)
_cell_length_c 14.010(3)
_cell_measurement_reflns_used 1023
_cell_measurement_temperature 273(2)
_cell_measurement_theta_max 20.39
_cell_measurement_theta_min 2.36
_cell_volume 793.7(3)
_computing_cell_refinement 'SAINT V8.40B (?, 2016)'
_computing_data_reduction 'SAINT V8.40B (?, 2016)'
_computing_molecular_graphics 'Olex2 1.5 (Dolomanov et al., 2009)'
_computing_publication_material 'Olex2 1.5 (Dolomanov et al., 2009)'
_computing_structure_refinement 'XL  (Sheldrick, 2008)'
_computing_structure_solution 'olex2.solve 1.5 (Bourhis et al., 2015)'
_diffrn_ambient_temperature 273.15
_diffrn_detector 'Bruker APEX2 area detector'
_diffrn_detector_area_resol_mean 7.9
_diffrn_detector_type 'CCD area detector'
_diffrn_measured_fraction_theta_full 0.999
_diffrn_measured_fraction_theta_max 0.997
_diffrn_measurement_device 'three-circle diffractometer'
_diffrn_measurement_device_type 'Bruker SMART APEX2 area detector'
_diffrn_measurement_method '\w and \f scans'
_diffrn_radiation_monochromator 'mirror optics'
_diffrn_radiation_probe x-ray
_diffrn_radiation_type MoK\a
_diffrn_radiation_wavelength 0.71073
_diffrn_reflns_av_R_equivalents 0.0468
_diffrn_reflns_av_unetI/netI 0.0531
_diffrn_reflns_Laue_measured_fraction_full 0.999
_diffrn_reflns_Laue_measured_fraction_max 0.997
_diffrn_reflns_limit_h_max 6
_diffrn_reflns_limit_h_min -6
_diffrn_reflns_limit_k_max 14
_diffrn_reflns_limit_k_min -14
_diffrn_reflns_limit_l_max 17
_diffrn_reflns_limit_l_min -17
_diffrn_reflns_number 11104
_diffrn_reflns_point_group_measured_fraction_full 0.997
_diffrn_reflns_point_group_measured_fraction_max 0.989
_diffrn_reflns_theta_full 25.242
_diffrn_reflns_theta_max 27.035
_diffrn_reflns_theta_min 2.352
_diffrn_source 'microfocus sealed X-ray tube'
_diffrn_source_type 'Incoatec I\ms'
_exptl_absorpt_coefficient_mu 0.101
_exptl_absorpt_correction_T_max 0.7455
_exptl_absorpt_correction_T_min 0.5304
_exptl_absorpt_correction_type none
_exptl_absorpt_process_details
;
SADABS-2016/2 (Bruker,2016/2) was used for absorption correction.
wR2(int) was 0.1844 before and 0.0734 after correction.
The Ratio of minimum to maximum transmission is 0.7115.
The \l/2 correction factor is Not present.
;
_exptl_crystal_colour 'clear colourless'
_exptl_crystal_colour_lustre clear
_exptl_crystal_colour_primary colourless
_exptl_crystal_density_diffrn 1.303
_exptl_crystal_description needle
_exptl_crystal_F_000 332
_exptl_crystal_size_max 0.06
_exptl_crystal_size_mid 0.03
_exptl_crystal_size_min 0.02
_refine_diff_density_max 0.115
_refine_diff_density_min -0.187
_refine_diff_density_rms 0.035
_refine_ls_abs_structure_details
;
 Flack x determined using 816 quotients [(I+)-(I-)]/[(I+)+(I-)]
 (Parsons, Flack and Wagner, Acta Cryst. B69 (2013) 249-259).
;
_refine_ls_abs_structure_Flack -0.2(7)
_refine_ls_extinction_method none
_refine_ls_goodness_of_fit_ref 1.023
_refine_ls_hydrogen_treatment constr
_refine_ls_matrix_type full
_refine_ls_number_parameters 205
_refine_ls_number_reflns 3459
_refine_ls_number_restraints 1
_refine_ls_restrained_S_all 1.022
_refine_ls_R_factor_all 0.0771
_refine_ls_R_factor_gt 0.0445
_refine_ls_shift/su_max 0.000
_refine_ls_shift/su_mean 0.000
_refine_ls_structure_factor_coef Fsqd
_refine_ls_weighting_details 'w=1/[\s^2^(Fo^2^)+(0.0488P)^2^] where P=(Fo^2^+2Fc^2^)/3'
_refine_ls_weighting_scheme calc
_refine_ls_wR_factor_gt 0.0960
_refine_ls_wR_factor_ref 0.1048
_reflns_Friedel_coverage 0.884
_reflns_Friedel_fraction_full 0.994
_reflns_Friedel_fraction_max 0.980
_reflns_number_gt 2293
_reflns_number_total 3459
_reflns_threshold_expression 'I > 2\s(I)'
_cod_data_source_file d5ra05811b2.cif
_cod_data_source_block 15a
_cod_database_code 7251145
_shelx_shelxl_version_number 2019/1
_shelx_space_group_comment
;
The symmetry employed for this shelxl refinement is uniquely defined
by the following loop, which should always be used as a source of
symmetry information in preference to the above space-group names.
They are only intended as comments.
;
_olex2_refinement_description
;
1. Fixed Uiso
 At 1.2 times of:
  All C(H) groups, All C(H,H) groups
 At 1.5 times of:
  All C(H,H,H) groups, All O(H) groups, All O(H,H) groups
2.a Free rotating group:
 O6(H6C,H6D)
2.b Ternary CH refined with riding coordinates:
 C5(H5), C1(H1), C4(H4), C2(H2A), C3(H3A)
2.c Secondary CH2 refined with riding coordinates:
 C7(H7A,H7B), C6(H6A,H6B)
2.d Aromatic/amide H refined with riding coordinates:
 C9(H9), C13(H13), C10(H10), C11(H11), C12(H12)
2.e Idealised Me refined as rotating group:
 C15(H15A,H15B,H15C)
2.f Idealised tetrahedral OH refined as rotating group:
 O3(H3), O2(H2)
;
_olex2_submission_special_instructions 'No special instructions were received'

loop_
_space_group_symop_operation_xyz
'x, y, z'
'-x, y+1/2, -z'

loop_
_atom_site_label
_atom_site_type_symbol
_atom_site_fract_x
_atom_site_fract_y
_atom_site_fract_z
_atom_site_U_iso_or_equiv
_atom_site_adp_type
_atom_site_occupancy
_atom_site_site_symmetry_order
_atom_site_calc_flag
_atom_site_refinement_flags_posn
_atom_site_refinement_flags_adp
_atom_site_refinement_flags_occupancy
_atom_site_disorder_assembly
_atom_site_disorder_group
O1 O 0.2755(3) 0.45115(18) 0.77916(14) 0.0518(6) Uani 1 1 d . . . . .
N1 N 0.4695(4) 0.3607(2) 0.75883(16) 0.0469(6) Uani 1 1 d . . . . .
O4 O 0.7647(5) 0.7429(2) 0.63927(18) 0.0694(7) Uani 1 1 d . . . . .
O3 O 0.5564(5) 0.5891(3) 0.47193(16) 0.0915(9) Uani 1 1 d . . . . .
H3 H 0.669990 0.616545 0.440095 0.137 Uiso 1 1 calc R U . . .
O2 O 0.6927(5) 0.3346(3) 0.54655(17) 0.0783(7) Uani 1 1 d . . . . .
H2 H 0.585458 0.280459 0.535658 0.117 Uiso 1 1 calc R U . . .
O6 O 0.8702(6) 0.7049(2) 0.3633(2) 0.0901(9) Uani 1 1 d G . . . .
H6C H 0.982508 0.750924 0.392410 0.135 Uiso 1 1 d G U . . .
H6D H 0.778547 0.752134 0.326487 0.135 Uiso 1 1 d G U . . .
O5 O 0.5320(7) 0.8369(3) 0.7462(2) 0.0958(9) Uani 1 1 d . . . . .
C8 C 0.4065(5) 0.2431(3) 0.90571(19) 0.0473(7) Uani 1 1 d . . . . .
C5 C 0.6389(5) 0.5638(3) 0.73610(19) 0.0460(7) Uani 1 1 d . . . . .
H5 H 0.800946 0.587724 0.772496 0.055 Uiso 1 1 calc R U . . .
C1 C 0.6527(5) 0.4295(3) 0.7040(2) 0.0462(7) Uani 1 1 d . . . . .
H1 H 0.829982 0.398096 0.716816 0.055 Uiso 1 1 calc R U . . .
C4 C 0.5997(6) 0.6369(3) 0.6425(2) 0.0579(9) Uani 1 1 d . . . . .
H4 H 0.416611 0.661008 0.631664 0.069 Uiso 1 1 calc R U . . .
C7 C 0.5950(6) 0.3142(3) 0.8514(2) 0.0548(8) Uani 1 1 d . . . . .
H7A H 0.660987 0.381876 0.890224 0.066 Uiso 1 1 calc R U . . .
H7B H 0.741482 0.262941 0.838663 0.066 Uiso 1 1 calc R U . . .
C9 C 0.2971(7) 0.2903(3) 0.9847(2) 0.0598(9) Uani 1 1 d . . . . .
H9 H 0.343863 0.367699 1.005888 0.072 Uiso 1 1 calc R U . . .
C13 C 0.3340(7) 0.1263(3) 0.8772(2) 0.0650(9) Uani 1 1 d . . . . .
H13 H 0.404255 0.091647 0.824461 0.078 Uiso 1 1 calc R U . . .
C6 C 0.4130(6) 0.5635(3) 0.8001(2) 0.0564(8) Uani 1 1 d . . . . .
H6A H 0.476730 0.566822 0.867040 0.068 Uiso 1 1 calc R U . . .
H6B H 0.299642 0.632384 0.785914 0.068 Uiso 1 1 calc R U . . .
C10 C 0.1189(7) 0.2245(4) 1.0328(2) 0.0689(10) Uani 1 1 d . . . . .
H10 H 0.045510 0.258473 1.085163 0.083 Uiso 1 1 calc R U . . .
C2 C 0.5770(6) 0.4308(3) 0.5962(2) 0.0590(9) Uani 1 1 d . . . . .
H2A H 0.387037 0.426168 0.584981 0.071 Uiso 1 1 calc R U . . .
C3 C 0.6697(6) 0.5538(3) 0.5641(2) 0.0586(9) Uani 1 1 d . . . . .
H3A H 0.859644 0.551975 0.562593 0.070 Uiso 1 1 calc R U . . .
C11 C 0.0507(7) 0.1105(3) 1.0038(3) 0.0693(10) Uani 1 1 d . . . . .
H11 H -0.068385 0.066288 1.036346 0.083 Uiso 1 1 calc R U . . .
C12 C 0.1586(8) 0.0616(3) 0.9267(3) 0.0759(11) Uani 1 1 d . . . . .
H12 H 0.113061 -0.016570 0.907111 0.091 Uiso 1 1 calc R U . . .
C14 C 0.7061(9) 0.8396(4) 0.6933(3) 0.0731(10) Uani 1 1 d . . . . .
C15 C 0.8853(9) 0.9425(4) 0.6790(3) 0.0994(14) Uani 1 1 d . . . . .
H15A H 1.060004 0.919568 0.700404 0.149 Uiso 1 1 calc R U . . .
H15B H 0.833831 1.011172 0.715142 0.149 Uiso 1 1 calc R U . . .
H15C H 0.877662 0.963128 0.612307 0.149 Uiso 1 1 calc R U . . .

loop_
_atom_site_aniso_label
_atom_site_aniso_U_11
_atom_site_aniso_U_22
_atom_site_aniso_U_33
_atom_site_aniso_U_23
_atom_site_aniso_U_13
_atom_site_aniso_U_12
O1 0.0326(10) 0.0597(14) 0.0632(13) 0.0070(11) 0.0032(9) -0.0035(10)
N1 0.0363(12) 0.0591(16) 0.0446(13) 0.0042(12) -0.0007(10) -0.0031(12)
O4 0.0672(14) 0.0627(15) 0.0782(16) 0.0134(14) 0.0050(12) -0.0138(13)
O3 0.0808(17) 0.139(3) 0.0527(14) 0.0254(16) -0.0115(12) -0.0140(17)
O2 0.0891(18) 0.0901(17) 0.0566(13) -0.0211(14) 0.0107(13) -0.0274(15)
O6 0.104(2) 0.0729(16) 0.090(2) 0.0353(16) -0.0109(15) -0.0060(15)
O5 0.109(2) 0.0779(18) 0.102(2) -0.0001(17) 0.0127(19) 0.0066(18)
C8 0.0480(16) 0.0519(17) 0.0406(15) 0.0062(14) -0.0056(13) 0.0033(15)
C5 0.0349(14) 0.0572(17) 0.0453(16) -0.0009(15) -0.0014(11) -0.0061(14)
C1 0.0308(13) 0.0606(18) 0.0467(16) 0.0002(15) -0.0010(12) -0.0069(15)
C4 0.0421(16) 0.068(2) 0.063(2) 0.0109(18) -0.0032(14) -0.0075(17)
C7 0.0486(17) 0.060(2) 0.0545(18) 0.0047(16) -0.0067(14) 0.0006(15)
C9 0.076(2) 0.0495(18) 0.0534(19) 0.0037(16) 0.0015(17) 0.0058(17)
C13 0.083(2) 0.064(2) 0.0491(17) -0.0028(18) 0.0078(17) -0.007(2)
C6 0.0485(17) 0.0581(19) 0.0638(19) -0.0018(17) 0.0114(14) -0.0027(16)
C10 0.081(2) 0.075(3) 0.0523(19) 0.0144(19) 0.0165(18) 0.015(2)
C2 0.0464(16) 0.085(2) 0.0444(16) -0.0064(18) -0.0006(14) -0.0161(19)
C3 0.0467(17) 0.082(2) 0.0459(18) 0.0109(18) -0.0020(14) -0.0141(18)
C11 0.070(2) 0.080(3) 0.057(2) 0.023(2) 0.0040(17) -0.007(2)
C12 0.103(3) 0.060(2) 0.064(2) 0.005(2) 0.000(2) -0.026(2)
C14 0.078(3) 0.063(2) 0.075(2) 0.015(2) -0.012(2) 0.004(2)
C15 0.110(3) 0.070(3) 0.113(3) 0.020(3) -0.024(3) -0.021(3)

loop_
_atom_type_symbol
_atom_type_description
_atom_type_scat_dispersion_real
_atom_type_scat_dispersion_imag
_atom_type_scat_source
C C 0.0033 0.0016 'International Tables Vol C Tables 4.2.6.8 and 6.1.1.4'
H H 0.0000 0.0000 'International Tables Vol C Tables 4.2.6.8 and 6.1.1.4'
N N 0.0061 0.0033 'International Tables Vol C Tables 4.2.6.8 and 6.1.1.4'
O O 0.0106 0.0060 'International Tables Vol C Tables 4.2.6.8 and 6.1.1.4'

loop_
_geom_angle_atom_site_label_1
_geom_angle_atom_site_label_2
_geom_angle_atom_site_label_3
_geom_angle
_geom_angle_site_symmetry_1
_geom_angle_site_symmetry_3
_geom_angle_publ_flag
C6 O1 N1 107.12(19) . . ?
O1 N1 C1 103.04(19) . . ?
O1 N1 C7 108.9(2) . . ?
C1 N1 C7 112.2(2) . . ?
C14 O4 C4 117.5(3) . . ?
C3 O3 H3 109.5 . . ?
C2 O2 H2 109.5 . . ?
H6C O6 H6D 104.5 . . ?
C9 C8 C7 121.9(3) . . ?
C9 C8 C13 117.5(3) . . ?
C13 C8 C7 120.6(3) . . ?
C1 C5 H5 110.6 . . ?
C4 C5 H5 110.6 . . ?
C4 C5 C1 105.0(2) . . ?
C6 C5 H5 110.6 . . ?
C6 C5 C1 102.9(2) . . ?
C6 C5 C4 116.5(3) . . ?
N1 C1 C5 107.2(2) . . ?
N1 C1 H1 110.3 . . ?
N1 C1 C2 113.3(2) . . ?
C5 C1 H1 110.3 . . ?
C2 C1 C5 105.2(3) . . ?
C2 C1 H1 110.3 . . ?
O4 C4 C5 114.3(2) . . ?
O4 C4 H4 109.6 . . ?
O4 C4 C3 107.3(2) . . ?
C5 C4 H4 109.6 . . ?
C3 C4 C5 106.3(3) . . ?
C3 C4 H4 109.6 . . ?
N1 C7 C8 111.5(2) . . ?
N1 C7 H7A 109.3 . . ?
N1 C7 H7B 109.3 . . ?
C8 C7 H7A 109.3 . . ?
C8 C7 H7B 109.3 . . ?
H7A C7 H7B 108.0 . . ?
C8 C9 H9 119.4 . . ?
C8 C9 C10 121.2(3) . . ?
C10 C9 H9 119.4 . . ?
C8 C13 H13 119.8 . . ?
C12 C13 C8 120.5(3) . . ?
C12 C13 H13 119.8 . . ?
O1 C6 C5 105.5(2) . . ?
O1 C6 H6A 110.6 . . ?
O1 C6 H6B 110.6 . . ?
C5 C6 H6A 110.6 . . ?
C5 C6 H6B 110.6 . . ?
H6A C6 H6B 108.8 . . ?
C9 C10 H10 119.8 . . ?
C11 C10 C9 120.4(3) . . ?
C11 C10 H10 119.8 . . ?
O2 C2 C1 113.0(3) . . ?
O2 C2 H2A 109.4 . . ?
O2 C2 C3 111.7(3) . . ?
C1 C2 H2A 109.4 . . ?
C3 C2 C1 103.8(2) . . ?
C3 C2 H2A 109.4 . . ?
O3 C3 C4 113.0(3) . . ?
O3 C3 C2 113.3(3) . . ?
O3 C3 H3A 109.0 . . ?
C4 C3 C2 103.4(2) . . ?
C4 C3 H3A 109.0 . . ?
C2 C3 H3A 109.0 . . ?
C10 C11 H11 120.3 . . ?
C10 C11 C12 119.4(3) . . ?
C12 C11 H11 120.3 . . ?
C13 C12 H12 119.5 . . ?
C11 C12 C13 121.0(3) . . ?
C11 C12 H12 119.5 . . ?
O4 C14 C15 111.0(4) . . ?
O5 C14 O4 122.1(4) . . ?
O5 C14 C15 126.8(5) . . ?
C14 C15 H15A 109.5 . . ?
C14 C15 H15B 109.5 . . ?
C14 C15 H15C 109.5 . . ?
H15A C15 H15B 109.5 . . ?
H15A C15 H15C 109.5 . . ?
H15B C15 H15C 109.5 . . ?

loop_
_geom_bond_atom_site_label_1
_geom_bond_atom_site_label_2
_geom_bond_distance
_geom_bond_site_symmetry_2
_geom_bond_publ_flag
O1 N1 1.455(3) . ?
O1 C6 1.447(4) . ?
N1 C1 1.472(4) . ?
N1 C7 1.495(3) . ?
O4 C4 1.448(4) . ?
O4 C14 1.356(5) . ?
O3 H3 0.8200 . ?
O3 C3 1.429(4) . ?
O2 H2 0.8200 . ?
O2 C2 1.425(4) . ?
O6 H6C 0.8500 . ?
O6 H6D 0.8499 . ?
O5 C14 1.207(5) . ?
C8 C7 1.500(4) . ?
C8 C9 1.381(4) . ?
C8 C13 1.392(4) . ?
C5 H5 0.9800 . ?
C5 C1 1.552(4) . ?
C5 C4 1.540(4) . ?
C5 C6 1.522(4) . ?
C1 H1 0.9800 . ?
C1 C2 1.531(4) . ?
C4 H4 0.9800 . ?
C4 C3 1.496(5) . ?
C7 H7A 0.9700 . ?
C7 H7B 0.9700 . ?
C9 H9 0.9300 . ?
C9 C10 1.385(5) . ?
C13 H13 0.9300 . ?
C13 C12 1.379(5) . ?
C6 H6A 0.9700 . ?
C6 H6B 0.9700 . ?
C10 H10 0.9300 . ?
C10 C11 1.359(5) . ?
C2 H2A 0.9800 . ?
C2 C3 1.518(5) . ?
C3 H3A 0.9800 . ?
C11 H11 0.9300 . ?
C11 C12 1.364(5) . ?
C12 H12 0.9300 . ?
C14 C15 1.486(6) . ?
C15 H15A 0.9600 . ?
C15 H15B 0.9600 . ?
C15 H15C 0.9600 . ?

loop_
_geom_torsion_atom_site_label_1
_geom_torsion_atom_site_label_2
_geom_torsion_atom_site_label_3
_geom_torsion_atom_site_label_4
_geom_torsion
_geom_torsion_site_symmetry_1
_geom_torsion_site_symmetry_2
_geom_torsion_site_symmetry_3
_geom_torsion_site_symmetry_4
_geom_torsion_publ_flag
O1 N1 C1 C5 27.5(2) . . . . ?
O1 N1 C1 C2 -88.1(3) . . . . ?
O1 N1 C7 C8 67.3(3) . . . . ?
N1 O1 C6 C5 34.5(3) . . . . ?
N1 C1 C2 O2 -91.7(3) . . . . ?
N1 C1 C2 C3 147.2(2) . . . . ?
O4 C4 C3 O3 -79.2(3) . . . . ?
O4 C4 C3 C2 157.9(2) . . . . ?
O2 C2 C3 O3 74.6(3) . . . . ?
O2 C2 C3 C4 -162.7(2) . . . . ?
C8 C9 C10 C11 1.0(5) . . . . ?
C8 C13 C12 C11 0.5(5) . . . . ?
C5 C1 C2 O2 151.5(2) . . . . ?
C5 C1 C2 C3 30.4(3) . . . . ?
C5 C4 C3 O3 158.2(2) . . . . ?
C5 C4 C3 C2 35.3(3) . . . . ?
C1 N1 C7 C8 -179.3(2) . . . . ?
C1 C5 C4 O4 -134.3(3) . . . . ?
C1 C5 C4 C3 -16.2(3) . . . . ?
C1 C5 C6 O1 -15.8(3) . . . . ?
C1 C2 C3 O3 -163.4(3) . . . . ?
C1 C2 C3 C4 -40.7(3) . . . . ?
C4 O4 C14 O5 3.7(5) . . . . ?
C4 O4 C14 C15 -177.5(3) . . . . ?
C4 C5 C1 N1 -129.8(2) . . . . ?
C4 C5 C1 C2 -8.9(3) . . . . ?
C4 C5 C6 O1 98.5(3) . . . . ?
C7 N1 C1 C5 -89.4(3) . . . . ?
C7 N1 C1 C2 154.9(3) . . . . ?
C7 C8 C9 C10 178.6(3) . . . . ?
C7 C8 C13 C12 -179.3(3) . . . . ?
C9 C8 C7 N1 -104.3(3) . . . . ?
C9 C8 C13 C12 0.2(5) . . . . ?
C9 C10 C11 C12 -0.3(5) . . . . ?
C13 C8 C7 N1 75.1(3) . . . . ?
C13 C8 C9 C10 -0.9(5) . . . . ?
C6 O1 N1 C1 -38.8(3) . . . . ?
C6 O1 N1 C7 80.5(3) . . . . ?
C6 C5 C1 N1 -7.4(3) . . . . ?
C6 C5 C1 C2 113.5(2) . . . . ?
C6 C5 C4 O4 112.6(3) . . . . ?
C6 C5 C4 C3 -129.3(3) . . . . ?
C10 C11 C12 C13 -0.5(5) . . . . ?
C14 O4 C4 C5 -73.3(4) . . . . ?
C14 O4 C4 C3 169.2(3) . . . . ?
